data_4322022
loop_
_publ_author_name
'Neil Burford'
'Daren J. LeBlanc'

_publ_contact_author_address
;  Department of Chemistry
   Dalhousie University
   Halifax, NS B3H 4J3
   CANADA
;
_publ_contact_author_email burford@chem1.chem.dal.ca
_publ_contact_author_fax '(902) 494-1310'
_publ_contact_author_name 'Neil Burford'
_publ_contact_author_phone '(902) 494-3681'
_publ_section_title
;
 Iminophosphine Cycloaddition Reactions of a
 Diazaphosphoniaaluminatacyclobutane and a Novel Intramolecular
 Phosphiridine P\\rightarrowP Coordination
;
_journal_name_full 'Inorganic Chemistry'
_journal_page_first 2248
_journal_page_last 2249
_journal_paper_doi 10.1021/ic9813718
_journal_volume 38
_journal_year 1999
_chemical_formula_moiety 'C24 H20 P1 1+, C12 H36 Al1 Cl2 N4 P2 Si4 1-'
_chemical_formula_sum 'C36 H56 Al Cl2 N4 P3 Si4'
_chemical_formula_weight 848.00
_space_group_IT_number 14
_symmetry_cell_setting monoclinic
_symmetry_space_group_name_Hall '-P 2yn'
_symmetry_space_group_name_H-M 'P 1 21/n 1'
_atom_sites_solution_hydrogens geom
_atom_sites_solution_primary direct
_atom_sites_solution_secondary difmap
_audit_creation_method SHELXL-97
_cell_angle_alpha 90.00
_cell_angle_beta 98.6260(10)
_cell_angle_gamma 90.00
_cell_formula_units_Z 4
_cell_length_a 14.6485(3)
_cell_length_b 18.6224(4)
_cell_length_c 17.3207(4)
_cell_measurement_reflns_used 46910
_cell_measurement_temperature 150(2)
_cell_measurement_theta_max 26.41
_cell_measurement_theta_min 4.10
_cell_volume 4671.47(18)
_computing_cell_refinement 'DENZO-SMN (Nonius, 1997)'
_computing_data_collection 'KappaCCD Server software (Nonius, 1997)'
_computing_data_reduction 'DENZO-SMN (Nonius, 1997)'
_computing_molecular_graphics 'SHELXTL (Sheldrick, 1994)'
_computing_publication_material 'SHELXL-97 (Sheldrick, 1997)'
_computing_structure_refinement 'SHELXL-97 (Sheldrick, 1997)'
_computing_structure_solution 'SHELXS-97 (Sheldrick, 1997)'
_diffrn_ambient_temperature 150(2)
_diffrn_detector_area_resol_mean 9.2
_diffrn_measured_fraction_theta_full 0.991
_diffrn_measured_fraction_theta_max 0.991
_diffrn_measurement_device_type 'Nonius KappaCCD'
_diffrn_measurement_method '1\% rotations on \f'
_diffrn_radiation_monochromator graphite
_diffrn_radiation_source 'sealed tube (50 kV, 23 mA)'
_diffrn_radiation_type MoK\a
_diffrn_radiation_wavelength 0.71073
_diffrn_reflns_av_R_equivalents 0.0870
_diffrn_reflns_av_sigmaI/netI 0.0675
_diffrn_reflns_limit_h_max 18
_diffrn_reflns_limit_h_min 0
_diffrn_reflns_limit_k_max 23
_diffrn_reflns_limit_k_min 0
_diffrn_reflns_limit_l_max 21
_diffrn_reflns_limit_l_min -21
_diffrn_reflns_number 46910
_diffrn_reflns_theta_full 26.41
_diffrn_reflns_theta_max 26.41
_diffrn_reflns_theta_min 4.10
_diffrn_standards_decay_% negligible
_exptl_absorpt_coefficient_mu 0.392
_exptl_absorpt_correction_T_max 0.9292
_exptl_absorpt_correction_T_min 0.9221
_exptl_absorpt_correction_type multi-scan
_exptl_absorpt_process_details 'Nonius, 1997'
_exptl_crystal_colour colourless
_exptl_crystal_density_diffrn 1.206
_exptl_crystal_density_method 'not measured'
_exptl_crystal_description block
_exptl_crystal_F_000 1792
_exptl_crystal_size_max 0.21
_exptl_crystal_size_mid 0.21
_exptl_crystal_size_min 0.19
_refine_diff_density_max 1.737
_refine_diff_density_min -0.327
_refine_diff_density_rms 0.067
_refine_ls_extinction_method none
_refine_ls_goodness_of_fit_ref 1.022
_refine_ls_hydrogen_treatment constr
_refine_ls_matrix_type full
_refine_ls_number_parameters 463
_refine_ls_number_reflns 9514
_refine_ls_number_restraints 0
_refine_ls_restrained_S_all 1.022
_refine_ls_R_factor_all 0.0798
_refine_ls_R_factor_gt 0.0457
_refine_ls_shift/su_max 0.001
_refine_ls_shift/su_mean 0.000
_refine_ls_structure_factor_coef Fsqd
_refine_ls_weighting_details 'calc w=1/[\s^2^(Fo^2^)+(0.0763P)^2^+0.0000P] where P=(Fo^2^+2Fc^2^)/3'
_refine_ls_weighting_scheme calc
_refine_ls_wR_factor_gt 0.1212
_refine_ls_wR_factor_ref 0.1361
_reflns_number_gt 6404
_reflns_number_total 9514
_reflns_threshold_expression I>2sigma(I)
_cod_data_source_file ic9813718_2.cif
_cod_data_source_block djl38b_[Ph~4~P][2]
_cod_database_code 4322022

loop_
_symmetry_equiv_pos_as_xyz
'x, y, z'
'-x+1/2, y+1/2, -z+1/2'
'-x, -y, -z'
'x-1/2, -y-1/2, z-1/2'

loop_
_atom_site_label
_atom_site_type_symbol
_atom_site_fract_x
_atom_site_fract_y
_atom_site_fract_z
_atom_site_U_iso_or_equiv
_atom_site_adp_type
_atom_site_occupancy
_atom_site_symmetry_multiplicity
_atom_site_calc_flag
_atom_site_refinement_flags
_atom_site_disorder_assembly
_atom_site_disorder_group
Al Al 0.80235(6) 0.16879(5) 0.39760(5) 0.0251(2) Uani 1 1 d . . .
Cl1 Cl 0.92039(5) 0.12829(4) 0.34846(4) 0.03624(19) Uani 1 1 d . . .
Cl2 Cl 0.68735(5) 0.17280(4) 0.30256(4) 0.03462(19) Uani 1 1 d . . .
P1 P 0.77434(5) 0.14469(4) 0.56229(4) 0.02665(18) Uani 1 1 d . . .
P2 P 0.81768(5) 0.27269(4) 0.52891(4) 0.02883(18) Uani 1 1 d . . .
N1 N 0.77295(15) 0.10671(13) 0.47408(12) 0.0255(5) Uani 1 1 d . . .
N2 N 0.82677(16) 0.26145(12) 0.43460(13) 0.0271(5) Uani 1 1 d . . .
N3 N 0.71872(16) 0.22643(13) 0.54188(13) 0.0289(5) Uani 1 1 d . . .
N4 N 0.87244(16) 0.19771(13) 0.57193(13) 0.0269(5) Uani 1 1 d . . .
Si1 Si 0.72975(6) 0.02020(5) 0.45955(5) 0.0322(2) Uani 1 1 d . . .
Si2 Si 0.84117(6) 0.33671(4) 0.37791(5) 0.0308(2) Uani 1 1 d . . .
Si3 Si 0.60477(6) 0.25226(5) 0.53576(5) 0.0339(2) Uani 1 1 d . . .
Si4 Si 0.98828(6) 0.17607(5) 0.59868(5) 0.0335(2) Uani 1 1 d . . .
C11 C 0.7441(2) -0.01240(17) 0.36062(17) 0.0370(7) Uani 1 1 d . . .
H11A H 0.7014 0.0134 0.3212 0.056 Uiso 1 1 calc R . .
H11B H 0.7309 -0.0640 0.3568 0.056 Uiso 1 1 calc R . .
H11C H 0.8077 -0.0038 0.3517 0.056 Uiso 1 1 calc R . .
C12 C 0.6038(2) 0.0180(2) 0.4664(2) 0.0557(10) Uani 1 1 d . . .
H12A H 0.5707 0.0502 0.4271 0.084 Uiso 1 1 calc R . .
H12B H 0.5941 0.0337 0.5186 0.084 Uiso 1 1 calc R . .
H12C H 0.5805 -0.0311 0.4572 0.084 Uiso 1 1 calc R . .
C13 C 0.7872(3) -0.04362(18) 0.5348(2) 0.0501(9) Uani 1 1 d . . .
H13A H 0.8538 -0.0439 0.5336 0.075 Uiso 1 1 calc R . .
H13B H 0.7623 -0.0920 0.5238 0.075 Uiso 1 1 calc R . .
H13C H 0.7754 -0.0284 0.5866 0.075 Uiso 1 1 calc R . .
C21 C 0.9375(2) 0.39440(17) 0.42612(19) 0.0395(8) Uani 1 1 d . . .
H21A H 0.9954 0.3672 0.4320 0.059 Uiso 1 1 calc R . .
H21B H 0.9246 0.4092 0.4777 0.059 Uiso 1 1 calc R . .
H21C H 0.9431 0.4370 0.3940 0.059 Uiso 1 1 calc R . .
C22 C 0.8689(3) 0.30856(19) 0.28062(19) 0.0474(9) Uani 1 1 d . . .
H22A H 0.8198 0.2772 0.2549 0.071 Uiso 1 1 calc R . .
H22B H 0.9277 0.2826 0.2876 0.071 Uiso 1 1 calc R . .
H22C H 0.8737 0.3512 0.2482 0.071 Uiso 1 1 calc R . .
C23 C 0.7336(2) 0.39190(18) 0.3627(2) 0.0433(8) Uani 1 1 d . . .
H23A H 0.6806 0.3610 0.3442 0.065 Uiso 1 1 calc R . .
H23B H 0.7390 0.4292 0.3238 0.065 Uiso 1 1 calc R . .
H23C H 0.7246 0.4144 0.4121 0.065 Uiso 1 1 calc R . .
C31 C 0.5368(2) 0.2365(2) 0.4374(2) 0.0556(11) Uani 1 1 d . . .
H31A H 0.5611 0.2667 0.3988 0.083 Uiso 1 1 calc R . .
H31B H 0.4719 0.2485 0.4384 0.083 Uiso 1 1 calc R . .
H31C H 0.5417 0.1858 0.4231 0.083 Uiso 1 1 calc R . .
C32 C 0.6028(2) 0.34957(19) 0.5583(2) 0.0469(9) Uani 1 1 d . . .
H32A H 0.6403 0.3586 0.6092 0.070 Uiso 1 1 calc R . .
H32B H 0.5391 0.3648 0.5598 0.070 Uiso 1 1 calc R . .
H32C H 0.6281 0.3767 0.5178 0.070 Uiso 1 1 calc R . .
C33 C 0.5531(2) 0.1997(2) 0.6094(2) 0.0504(9) Uani 1 1 d . . .
H33A H 0.5750 0.2186 0.6617 0.076 Uiso 1 1 calc R . .
H33B H 0.5713 0.1492 0.6069 0.076 Uiso 1 1 calc R . .
H33C H 0.4856 0.2034 0.5985 0.076 Uiso 1 1 calc R . .
C41 C 1.0248(2) 0.1874(2) 0.7056(2) 0.0531(10) Uani 1 1 d . . .
H41A H 0.9886 0.1552 0.7340 0.080 Uiso 1 1 calc R . .
H41B H 1.0147 0.2372 0.7203 0.080 Uiso 1 1 calc R . .
H41C H 1.0905 0.1756 0.7188 0.080 Uiso 1 1 calc R . .
C42 C 1.0029(2) 0.08101(19) 0.5723(2) 0.0509(10) Uani 1 1 d . . .
H42A H 0.9885 0.0755 0.5155 0.076 Uiso 1 1 calc R . .
H42B H 0.9611 0.0510 0.5976 0.076 Uiso 1 1 calc R . .
H42C H 1.0669 0.0662 0.5899 0.076 Uiso 1 1 calc R . .
C43 C 1.0584(2) 0.2359(2) 0.5459(2) 0.0610(11) Uani 1 1 d . . .
H43A H 1.0405 0.2294 0.4895 0.092 Uiso 1 1 calc R . .
H43B H 1.1239 0.2241 0.5604 0.092 Uiso 1 1 calc R . .
H43C H 1.0480 0.2859 0.5597 0.092 Uiso 1 1 calc R . .
P3 P 0.24939(5) -0.09185(4) 0.12927(4) 0.02575(17) Uani 1 1 d . . .
C51 C 0.34602(19) -0.03722(15) 0.16926(16) 0.0271(6) Uani 1 1 d . . .
C52 C 0.3517(2) 0.03322(17) 0.14433(18) 0.0342(7) Uani 1 1 d . . .
H52A H 0.3056 0.0522 0.1052 0.041 Uiso 1 1 calc R . .
C53 C 0.4255(2) 0.07589(18) 0.1771(2) 0.0421(8) Uani 1 1 d . . .
H53A H 0.4304 0.1239 0.1597 0.051 Uiso 1 1 calc R . .
C54 C 0.4915(2) 0.04860(19) 0.2349(2) 0.0455(9) Uani 1 1 d . . .
H54A H 0.5416 0.0779 0.2572 0.055 Uiso 1 1 calc R . .
C55 C 0.4847(2) -0.02138(19) 0.2603(2) 0.0470(9) Uani 1 1 d . . .
H55A H 0.5297 -0.0399 0.3006 0.056 Uiso 1 1 calc R . .
C56 C 0.4122(2) -0.06440(17) 0.22697(18) 0.0366(7) Uani 1 1 d . . .
H56A H 0.4081 -0.1127 0.2438 0.044 Uiso 1 1 calc R . .
C61 C 0.2610(2) -0.18025(15) 0.17009(16) 0.0282(6) Uani 1 1 d . . .
C62 C 0.3235(2) -0.22747(18) 0.14283(19) 0.0395(8) Uani 1 1 d . . .
H62A H 0.3593 -0.2121 0.1045 0.047 Uiso 1 1 calc R . .
C63 C 0.3327(3) -0.29638(18) 0.1721(2) 0.0466(9) Uani 1 1 d . . .
H63A H 0.3755 -0.3284 0.1542 0.056 Uiso 1 1 calc R . .
C64 C 0.2803(3) -0.31909(18) 0.2269(2) 0.0448(9) Uani 1 1 d . . .
H64A H 0.2862 -0.3670 0.2458 0.054 Uiso 1 1 calc R . .
C65 C 0.2193(3) -0.27289(18) 0.25486(19) 0.0448(8) Uani 1 1 d . . .
H65A H 0.1843 -0.2887 0.2936 0.054 Uiso 1 1 calc R . .
C66 C 0.2093(2) -0.20294(16) 0.22606(17) 0.0353(7) Uani 1 1 d . . .
H66A H 0.1670 -0.1710 0.2448 0.042 Uiso 1 1 calc R . .
C71 C 0.14726(19) -0.04936(15) 0.15343(16) 0.0266(6) Uani 1 1 d . . .
C72 C 0.06530(19) -0.04647(16) 0.10074(17) 0.0314(7) Uani 1 1 d . . .
H72A H 0.0628 -0.0657 0.0496 0.038 Uiso 1 1 calc R . .
C73 C -0.0123(2) -0.01543(17) 0.12349(19) 0.0368(7) Uani 1 1 d . . .
H73A H -0.0685 -0.0141 0.0881 0.044 Uiso 1 1 calc R . .
C74 C -0.0085(2) 0.01355(17) 0.19721(18) 0.0352(7) Uani 1 1 d . . .
H74A H -0.0619 0.0354 0.2121 0.042 Uiso 1 1 calc R . .
C75 C 0.0727(2) 0.01095(16) 0.24958(18) 0.0339(7) Uani 1 1 d . . .
H75A H 0.0751 0.0309 0.3003 0.041 Uiso 1 1 calc R . .
C76 C 0.1501(2) -0.02067(15) 0.22795(16) 0.0289(6) Uani 1 1 d . . .
H76A H 0.2056 -0.0229 0.2641 0.035 Uiso 1 1 calc R . .
C81 C 0.24263(19) -0.10257(16) 0.02565(16) 0.0286(6) Uani 1 1 d . . .
C82 C 0.1781(2) -0.15111(19) -0.01157(19) 0.0415(8) Uani 1 1 d . . .
H82A H 0.1403 -0.1777 0.0181 0.050 Uiso 1 1 calc R . .
C83 C 0.1690(3) -0.1607(2) -0.0916(2) 0.0501(9) Uani 1 1 d . . .
H83A H 0.1233 -0.1924 -0.1171 0.060 Uiso 1 1 calc R . .
C84 C 0.2262(3) -0.1245(2) -0.13393(19) 0.0494(9) Uani 1 1 d . . .
H84A H 0.2205 -0.1315 -0.1888 0.059 Uiso 1 1 calc R . .
C85 C 0.2916(2) -0.07823(19) -0.09760(19) 0.0447(8) Uani 1 1 d . . .
H85A H 0.3313 -0.0539 -0.1275 0.054 Uiso 1 1 calc R . .
C86 C 0.3007(2) -0.06631(17) -0.01752(17) 0.0341(7) Uani 1 1 d . . .
H86A H 0.3459 -0.0339 0.0073 0.041 Uiso 1 1 calc R . .

loop_
_atom_site_aniso_label
_atom_site_aniso_U_11
_atom_site_aniso_U_22
_atom_site_aniso_U_33
_atom_site_aniso_U_23
_atom_site_aniso_U_13
_atom_site_aniso_U_12
Al 0.0238(4) 0.0296(5) 0.0220(4) -0.0026(3) 0.0041(3) 0.0004(3)
Cl1 0.0304(4) 0.0415(4) 0.0393(4) -0.0072(3) 0.0134(3) 0.0023(3)
Cl2 0.0302(4) 0.0470(5) 0.0253(4) -0.0018(3) -0.0003(3) 0.0001(3)
P1 0.0243(4) 0.0330(4) 0.0230(4) -0.0007(3) 0.0045(3) 0.0032(3)
P2 0.0291(4) 0.0334(4) 0.0242(4) -0.0017(3) 0.0045(3) 0.0050(3)
N1 0.0253(12) 0.0302(13) 0.0206(11) -0.0036(10) 0.0019(10) -0.0008(10)
N2 0.0293(13) 0.0288(13) 0.0235(12) -0.0019(10) 0.0047(10) 0.0016(10)
N3 0.0261(12) 0.0340(14) 0.0271(12) -0.0007(11) 0.0056(10) 0.0068(10)
N4 0.0254(12) 0.0294(13) 0.0248(12) -0.0036(10) 0.0001(10) 0.0033(10)
Si1 0.0306(4) 0.0330(5) 0.0331(4) -0.0031(4) 0.0054(4) -0.0057(4)
Si2 0.0342(4) 0.0303(5) 0.0282(4) 0.0009(3) 0.0057(3) -0.0006(4)
Si3 0.0289(4) 0.0438(5) 0.0302(4) 0.0001(4) 0.0079(4) 0.0109(4)
Si4 0.0242(4) 0.0426(5) 0.0319(5) 0.0023(4) -0.0019(3) 0.0005(4)
C11 0.0384(17) 0.0354(18) 0.0358(17) -0.0077(14) 0.0009(14) 0.0002(14)
C12 0.039(2) 0.063(3) 0.068(3) -0.019(2) 0.0198(18) -0.0192(18)
C13 0.073(3) 0.0351(19) 0.0408(19) 0.0037(15) 0.0045(18) -0.0096(18)
C21 0.0369(18) 0.0354(18) 0.0468(19) 0.0025(15) 0.0079(15) -0.0045(14)
C22 0.074(2) 0.0386(19) 0.0344(18) 0.0005(15) 0.0219(17) -0.0074(18)
C23 0.0357(18) 0.0401(19) 0.051(2) 0.0058(16) -0.0038(16) 0.0030(14)
C31 0.0352(19) 0.085(3) 0.044(2) -0.010(2) -0.0015(16) 0.0187(19)
C32 0.045(2) 0.049(2) 0.048(2) 0.0051(17) 0.0115(16) 0.0187(16)
C33 0.043(2) 0.055(2) 0.058(2) 0.0028(19) 0.0237(17) 0.0073(17)
C41 0.042(2) 0.069(3) 0.043(2) -0.0031(18) -0.0125(17) -0.0047(18)
C42 0.042(2) 0.054(2) 0.056(2) 0.0005(18) 0.0026(17) 0.0201(17)
C43 0.0333(19) 0.079(3) 0.070(3) 0.023(2) 0.0031(18) -0.0097(19)
P3 0.0257(4) 0.0267(4) 0.0253(4) -0.0024(3) 0.0054(3) -0.0028(3)
C51 0.0244(14) 0.0295(16) 0.0277(15) -0.0036(12) 0.0052(12) -0.0029(12)
C52 0.0284(15) 0.0348(17) 0.0383(17) -0.0036(14) 0.0012(13) -0.0028(13)
C53 0.0376(18) 0.0346(19) 0.055(2) -0.0080(16) 0.0088(16) -0.0069(14)
C54 0.0288(17) 0.045(2) 0.060(2) -0.0145(17) -0.0005(16) -0.0085(15)
C55 0.0355(19) 0.051(2) 0.050(2) -0.0087(17) -0.0093(16) 0.0006(16)
C56 0.0360(17) 0.0342(17) 0.0374(17) -0.0012(14) -0.0011(14) 0.0003(14)
C61 0.0309(15) 0.0264(15) 0.0270(15) -0.0049(12) 0.0038(12) -0.0022(12)
C62 0.0421(18) 0.0373(19) 0.0429(18) -0.0024(15) 0.0186(15) 0.0000(15)
C63 0.059(2) 0.0316(19) 0.052(2) -0.0050(16) 0.0163(18) 0.0096(16)
C64 0.066(2) 0.0259(17) 0.0420(19) 0.0018(14) 0.0079(17) 0.0025(16)
C65 0.065(2) 0.0352(19) 0.0376(18) 0.0054(15) 0.0185(17) -0.0005(17)
C66 0.0460(18) 0.0297(17) 0.0326(16) -0.0026(13) 0.0138(14) -0.0003(14)
C71 0.0267(14) 0.0251(15) 0.0286(15) -0.0008(12) 0.0063(12) -0.0014(12)
C72 0.0277(15) 0.0380(17) 0.0288(15) -0.0036(13) 0.0047(12) -0.0032(13)
C73 0.0258(16) 0.0453(19) 0.0381(17) 0.0012(15) 0.0006(14) -0.0022(14)
C74 0.0303(16) 0.0364(18) 0.0407(18) 0.0004(14) 0.0117(14) 0.0033(13)
C75 0.0419(18) 0.0300(17) 0.0309(16) -0.0034(13) 0.0090(14) 0.0006(14)
C76 0.0295(15) 0.0295(16) 0.0266(15) -0.0018(12) 0.0008(12) 0.0002(12)
C81 0.0270(15) 0.0357(17) 0.0236(14) -0.0014(12) 0.0057(12) 0.0019(12)
C82 0.0400(18) 0.052(2) 0.0341(17) -0.0143(15) 0.0117(14) -0.0150(16)
C83 0.049(2) 0.067(3) 0.0340(18) -0.0208(17) 0.0065(16) -0.0060(19)
C84 0.056(2) 0.065(3) 0.0276(17) -0.0064(17) 0.0071(16) 0.0168(19)
C85 0.054(2) 0.049(2) 0.0358(18) 0.0083(16) 0.0212(16) 0.0064(17)
C86 0.0393(17) 0.0320(17) 0.0327(16) 0.0004(13) 0.0113(14) -0.0028(14)

loop_
_atom_type_symbol
_atom_type_description
_atom_type_scat_dispersion_real
_atom_type_scat_dispersion_imag
_atom_type_scat_source
C C 0.0033 0.0016 'International Tables Vol C Tables 4.2.6.8 and 6.1.1.4'
H H 0.0000 0.0000 'International Tables Vol C Tables 4.2.6.8 and 6.1.1.4'
N N 0.0061 0.0033 'International Tables Vol C Tables 4.2.6.8 and 6.1.1.4'
Al Al 0.0645 0.0514 'International Tables Vol C Tables 4.2.6.8 and 6.1.1.4'
Si Si 0.0817 0.0704 'International Tables Vol C Tables 4.2.6.8 and 6.1.1.4'
P P 0.1023 0.0942 'International Tables Vol C Tables 4.2.6.8 and 6.1.1.4'
Cl Cl 0.1484 0.1585 'International Tables Vol C Tables 4.2.6.8 and 6.1.1.4'

loop_
_geom_angle_atom_site_label_1
_geom_angle_atom_site_label_2
_geom_angle_atom_site_label_3
_geom_angle
_geom_angle_site_symmetry_1
_geom_angle_site_symmetry_3
_geom_angle_publ_flag
N2 Al N1 112.69(11) . . ?
N2 Al Cl2 108.47(8) . . ?
N1 Al Cl2 108.99(8) . . ?
N2 Al Cl1 109.52(9) . . ?
N1 Al Cl1 110.28(8) . . ?
Cl2 Al Cl1 106.69(5) . . ?
N1 P1 N4 102.97(12) . . ?
N1 P1 N3 104.03(11) . . ?
N4 P1 N3 82.94(11) . . ?
N1 P1 P2 99.00(9) . . ?
N4 P1 P2 42.17(8) . . ?
N3 P1 P2 42.40(8) . . ?
N2 P2 N4 102.76(12) . . ?
N2 P2 N3 104.82(12) . . ?
N4 P2 N3 83.40(12) . . ?
N2 P2 P1 99.39(9) . . ?
N4 P2 P1 42.40(8) . . ?
N3 P2 P1 42.65(8) . . ?
P1 N1 Si1 118.48(14) . . ?
P1 N1 Al 114.45(13) . . ?
Si1 N1 Al 126.38(13) . . ?
P2 N2 Si2 118.96(14) . . ?
P2 N2 Al 114.46(14) . . ?
Si2 N2 Al 125.91(13) . . ?
Si3 N3 P2 132.47(15) . . ?
Si3 N3 P1 132.58(16) . . ?
P2 N3 P1 94.95(12) . . ?
P2 N4 P1 95.43(11) . . ?
P2 N4 Si4 132.51(15) . . ?
P1 N4 Si4 131.05(14) . . ?
N1 Si1 C11 110.33(14) . . ?
N1 Si1 C12 110.70(15) . . ?
C11 Si1 C12 107.54(16) . . ?
N1 Si1 C13 111.91(13) . . ?
C11 Si1 C13 109.53(16) . . ?
C12 Si1 C13 106.67(19) . . ?
N2 Si2 C22 110.12(14) . . ?
N2 Si2 C23 110.57(14) . . ?
C22 Si2 C23 108.69(17) . . ?
N2 Si2 C21 110.97(13) . . ?
C22 Si2 C21 108.24(17) . . ?
C23 Si2 C21 108.17(15) . . ?
N3 Si3 C32 107.74(15) . . ?
N3 Si3 C33 107.53(14) . . ?
C32 Si3 C33 110.48(17) . . ?
N3 Si3 C31 113.04(14) . . ?
C32 Si3 C31 108.89(17) . . ?
C33 Si3 C31 109.15(19) . . ?
N4 Si4 C43 108.74(15) . . ?
N4 Si4 C42 107.51(14) . . ?
C43 Si4 C42 111.2(2) . . ?
N4 Si4 C41 111.28(15) . . ?
C43 Si4 C41 109.03(19) . . ?
C42 Si4 C41 109.10(18) . . ?
C61 P3 C81 106.30(14) . . ?
C61 P3 C51 110.24(13) . . ?
C81 P3 C51 111.78(14) . . ?
C61 P3 C71 110.26(14) . . ?
C81 P3 C71 111.05(13) . . ?
C51 P3 C71 107.24(13) . . ?
C56 C51 C52 120.2(3) . . ?
C56 C51 P3 119.9(2) . . ?
C52 C51 P3 119.7(2) . . ?
C51 C52 C53 119.5(3) . . ?
C54 C53 C52 120.2(3) . . ?
C53 C54 C55 120.1(3) . . ?
C54 C55 C56 120.0(3) . . ?
C51 C56 C55 120.1(3) . . ?
C66 C61 C62 119.9(3) . . ?
C66 C61 P3 121.9(2) . . ?
C62 C61 P3 118.2(2) . . ?
C63 C62 C61 119.5(3) . . ?
C64 C63 C62 120.5(3) . . ?
C63 C64 C65 120.6(3) . . ?
C64 C65 C66 119.8(3) . . ?
C61 C66 C65 119.8(3) . . ?
C76 C71 C72 119.6(3) . . ?
C76 C71 P3 118.4(2) . . ?
C72 C71 P3 122.0(2) . . ?
C73 C72 C71 119.5(3) . . ?
C74 C73 C72 120.4(3) . . ?
C73 C74 C75 120.3(3) . . ?
C76 C75 C74 119.9(3) . . ?
C75 C76 C71 120.3(3) . . ?
C86 C81 C82 119.6(3) . . ?
C86 C81 P3 122.6(2) . . ?
C82 C81 P3 117.8(2) . . ?
C83 C82 C81 120.3(3) . . ?
C84 C83 C82 119.8(3) . . ?
C85 C84 C83 120.3(3) . . ?
C84 C85 C86 121.0(3) . . ?
C81 C86 C85 119.0(3) . . ?

loop_
_geom_bond_atom_site_label_1
_geom_bond_atom_site_label_2
_geom_bond_distance
_geom_bond_site_symmetry_2
_geom_bond_publ_flag
Al N2 1.857(2) . ?
Al N1 1.857(2) . ?
Al Cl2 2.1730(10) . ?
Al Cl1 2.1736(11) . ?
P1 N1 1.681(2) . ?
P1 N4 1.731(2) . ?
P1 N3 1.738(2) . ?
P1 P2 2.5553(11) . ?
P2 N2 1.672(2) . ?
P2 N4 1.723(2) . ?
P2 N3 1.730(3) . ?
N1 Si1 1.735(2) . ?
N2 Si2 1.742(2) . ?
N3 Si3 1.725(2) . ?
N4 Si4 1.738(2) . ?
Si1 C11 1.859(3) . ?
Si1 C12 1.867(4) . ?
Si1 C13 1.869(3) . ?
Si2 C22 1.867(3) . ?
Si2 C23 1.867(3) . ?
Si2 C21 1.868(3) . ?
Si3 C32 1.855(4) . ?
Si3 C33 1.858(4) . ?
Si3 C31 1.864(3) . ?
Si4 C43 1.848(4) . ?
Si4 C42 1.849(4) . ?
Si4 C41 1.861(3) . ?
P3 C61 1.790(3) . ?
P3 C81 1.794(3) . ?
P3 C51 1.796(3) . ?
P3 C71 1.796(3) . ?
C51 C56 1.380(4) . ?
C51 C52 1.387(4) . ?
C52 C53 1.392(4) . ?
C53 C54 1.380(5) . ?
C54 C55 1.384(5) . ?
C55 C56 1.385(4) . ?
C61 C66 1.383(4) . ?
C61 C62 1.402(4) . ?
C62 C63 1.379(5) . ?
C63 C64 1.374(5) . ?
C64 C65 1.380(5) . ?
C65 C66 1.395(4) . ?
C71 C76 1.392(4) . ?
C71 C72 1.396(4) . ?
C72 C73 1.385(4) . ?
C73 C74 1.380(4) . ?
C74 C75 1.385(4) . ?
C75 C76 1.378(4) . ?
C81 C86 1.389(4) . ?
C81 C82 1.394(4) . ?
C82 C83 1.383(4) . ?
C83 C84 1.372(5) . ?
C84 C85 1.369(5) . ?
C85 C86 1.391(4) . ?
